data_1528625
loop_
_publ_author_name
'Karen, P.'
'Gustafsson, K.'
'Linden, J.'

_publ_section_title
;
 Eu Ba Fe2 O(5+w): Valence mixing and charge ordering are two separate
 cooperative phenomena
;
_journal_name_full 'Journal of Solid State Chemistry'
_journal_page_first 148
_journal_page_last 157
_journal_volume 180
_journal_year 2007
_chemical_formula_sum 'Ba Eu Fe2 O5.007'
_chemical_name_systematic 'Eu Ba Fe2 O5.007'
_space_group_IT_number 47
_symmetry_space_group_name_Hall '-P 2 2'
_symmetry_space_group_name_H-M 'P m m m'
_cell_angle_alpha 90
_cell_angle_beta 90
_cell_angle_gamma 90
_cell_formula_units_Z 1
_cell_length_a 4.04014
_cell_length_b 3.87095
_cell_length_c 7.58503
_cell_volume 118.624
_citation_journal_id_ASTM JSSCBI
_cod_data_source_file Karen_JSSCBI_2007_1230.cif
_cod_data_source_block Ba1Eu1Fe2O5.007
_cod_original_cell_volume 118.6237
_cod_original_formula_sum 'Ba1 Eu1 Fe2 O5.007'
_cod_database_code 1528625

loop_
_symmetry_equiv_pos_as_xyz
x,y,z
-x,-y,z
x,-y,-z
-x,y,-z
-x,-y,-z
x,y,-z
-x,y,z
x,-y,z

loop_
_atom_site_label
_atom_site_type_symbol
_atom_site_fract_x
_atom_site_fract_y
_atom_site_fract_z
_atom_site_occupancy
_atom_site_U_iso_or_equiv
Ba1 Ba+2 0 0 0 1 0.0
O4 O-2 0.5 0.5 0.5 0.007 0.0
O2 O-2 0.5 0 0.3097 1 0.0
O1 O-2 0.5 0.5 0 1 0.0
Fe1 Fe+2 0.5 0.5 0.2618 1 0.0
Eu1 Eu+3 0 0 0.5 1 0.0
O3 O-2 0 0.5 0.3084 1 0.0
